data_4349816
loop_
_publ_author_name
'Wang, Dao-Hua'
'Zhao, Li-Ming'
'Lin, Xiao-Yan'
'Wang, Yu-Kang'
'Zhang, Wen-Ting'
'Song, Kai-Yue'
'Li, Hao-Hong'
'Chen, Zhi-Rong'

_publ_section_title
;
 Iodoargentate/iodobismuthate-based materials hybridized with
 lanthanide-containing metalloviologens: thermochromic behaviors and
 photocurrent responses
;
_journal_issue 5
_journal_name_full 'Inorganic Chemistry Frontiers'
_journal_page_first 1162
_journal_paper_doi 10.1039/C7QI00755H
_journal_volume 5
_journal_year 2018
_chemical_formula_moiety 'C26 H53 La N8 O8, Ag6 I9'
_chemical_formula_sum 'C26 H53 Ag6 I9 La N8 O8'
_chemical_formula_weight 2533.99
_space_group_IT_number 2
_space_group_name_Hall '-P 1'
_space_group_name_H-M_alt 'P -1'
_symmetry_cell_setting triclinic
_symmetry_space_group_name_H-M 'P -1'
_atom_sites_solution_hydrogens geom
_atom_sites_solution_primary direct
_atom_sites_solution_secondary difmap
_audit_creation_method SHELXL-97
_audit_update_record
;
2017-10-10 deposited with the CCDC.
2018-03-09 downloaded from the CCDC.
;
_cell_angle_alpha 79.04(3)
_cell_angle_beta 81.09(3)
_cell_angle_gamma 89.00(3)
_cell_formula_units_Z 2
_cell_length_a 10.533(2)
_cell_length_b 14.728(3)
_cell_length_c 20.105(4)
_cell_measurement_reflns_used 23757
_cell_measurement_temperature 293(2)
_cell_measurement_theta_max 25.00
_cell_measurement_theta_min 3.08
_cell_volume 3024.8(11)
_computing_cell_refinement 'Nonius CAD4 software'
_computing_data_collection 'Nonius CAD4 software'
_computing_data_reduction 'XCAD (P.McArdle, 2000)'
_computing_molecular_graphics 'ORTEX (P.McArdle, 1995)'
_computing_publication_material 'SHELXL-97/2 (Sheldrick,1997)'
_computing_structure_refinement 'SHELXL-97 (Sheldrick, 1997)'
_computing_structure_solution 'SHELXS-97 (Sheldrick, 1990)'
_diffrn_ambient_temperature 293(2)
_diffrn_detector_area_resol_mean None
_diffrn_measured_fraction_theta_full 0.994
_diffrn_measured_fraction_theta_max 0.994
_diffrn_measurement_device_type 'Bruker P4'
_diffrn_measurement_method '\w scans'
_diffrn_radiation_monochromator graphite
_diffrn_radiation_source 'fine-focus sealed tube'
_diffrn_radiation_type MoK\a
_diffrn_radiation_wavelength 0.71073
_diffrn_reflns_av_R_equivalents 0.0857
_diffrn_reflns_av_sigmaI/netI 0.1869
_diffrn_reflns_limit_h_max 12
_diffrn_reflns_limit_h_min -12
_diffrn_reflns_limit_k_max 17
_diffrn_reflns_limit_k_min -17
_diffrn_reflns_limit_l_max 23
_diffrn_reflns_limit_l_min -23
_diffrn_reflns_number 23757
_diffrn_reflns_theta_full 25.00
_diffrn_reflns_theta_max 25.00
_diffrn_reflns_theta_min 3.08
_diffrn_standards_decay_% 'not measured'
_diffrn_standards_interval_count 'not measured'
_diffrn_standards_interval_time 'not measured'
_diffrn_standards_number None
_exptl_absorpt_coefficient_mu 7.226
_exptl_absorpt_correction_T_max 0.236
_exptl_absorpt_correction_T_min 0.044
_exptl_absorpt_correction_type multi-scan
_exptl_absorpt_process_details 'TEXRAY software (Molecular Structure Corporation, 1999)'
_exptl_crystal_colour Red
_exptl_crystal_density_diffrn 2.782
_exptl_crystal_density_method 'not measured'
_exptl_crystal_description Block
_exptl_crystal_F_000 2290
_exptl_crystal_size_max 0.30
_exptl_crystal_size_mid 0.25
_exptl_crystal_size_min 0.20
_refine_diff_density_max 2.463
_refine_diff_density_min -4.661
_refine_diff_density_rms 0.337
_refine_ls_extinction_method none
_refine_ls_goodness_of_fit_ref 1.122
_refine_ls_hydrogen_treatment constr
_refine_ls_matrix_type full
_refine_ls_number_parameters 509
_refine_ls_number_reflns 10591
_refine_ls_number_restraints 16
_refine_ls_restrained_S_all 2.671
_refine_ls_R_factor_all 0.1063
_refine_ls_R_factor_gt 0.0849
_refine_ls_shift/su_max 0.000
_refine_ls_shift/su_mean 0.000
_refine_ls_structure_factor_coef Fsqd
_refine_ls_weighting_details 'calc w=1/[\s^2^(Fo^2^)+(0.0778P)^2^+88.4210P] where P=(Fo^2^+2Fc^2^)/3'
_refine_ls_weighting_scheme calc
_refine_ls_wR_factor_gt 0.2318
_refine_ls_wR_factor_ref 0.2428
_reflns_number_gt 7856
_reflns_number_total 10591
_reflns_threshold_expression >2sigma(I)
_cod_data_source_file c7qi00755h2.cif
_cod_data_source_block 1
_cod_depositor_comments
;
The following automatic conversions were performed:

data item '_exptl_absorpt_correction_type' value 'Multi-Scan' was
changed to 'multi-scan' in accordance with the
/home/saulius/struct/COD-crude-data/automatic-downloads/DataCite-retrospective/RSC/depositions/lib/dictionaries/cif_core.dic
dictionary named 'cif_core.dic' version 2.4.2 last updated on
2011-04-26.

data item '_symmetry_cell_setting' value 'Triclinic' was changed to
'triclinic' in accordance with the
/home/saulius/struct/COD-crude-data/automatic-downloads/DataCite-retrospective/RSC/depositions/lib/dictionaries/cif_core.dic
dictionary named 'cif_core.dic' version 2.4.2 last updated on
2011-04-26.

Automatic conversion script
Id: cif_fix_values 6909 2019-04-08 15:41:33Z antanas 
;
_cod_original_sg_symbol_Hall -P1
_cod_original_sg_symbol_H-M P-1
_cod_database_code 4349816

loop_
_symmetry_equiv_pos_as_xyz
'x, y, z'
'-x, -y, -z'

loop_
_atom_site_label
_atom_site_type_symbol
_atom_site_fract_x
_atom_site_fract_y
_atom_site_fract_z
_atom_site_U_iso_or_equiv
_atom_site_adp_type
_atom_site_occupancy
_atom_site_symmetry_multiplicity
_atom_site_calc_flag
_atom_site_refinement_flags
La1 La 0.4482(3) 0.74574(17) 0.24282(13) 0.0401(7) Uani 1 1 d .
Ag1 Ag 0.0646(6) 0.9056(4) 0.5285(3) 0.0788(14) Uani 1 1 d .
Ag2 Ag -0.0678(6) 0.8768(3) 0.6934(2) 0.0753(14) Uani 1 1 d .
Ag3 Ag 0.1419(5) 0.7306(3) 0.6425(2) 0.0712(13) Uani 1 1 d .
Ag4 Ag 0.0844(5) 0.6077(3) 0.8002(2) 0.0696(12) Uani 1 1 d .
Ag5 Ag -0.1102(5) 0.7578(3) 0.8500(2) 0.0701(13) Uani 1 1 d .
Ag6 Ag -0.0528(5) 0.5910(3) 0.9595(2) 0.0717(13) Uani 1 1 d .
I1 I 0.0129(4) 1.0534(2) 0.60545(17) 0.0644(10) Uani 1 1 d .
I2 I 0.3069(4) 0.8253(3) 0.5294(2) 0.0752(12) Uani 1 1 d .
I3 I -0.1154(4) 0.7582(2) 0.6041(2) 0.0591(9) Uani 1 1 d .
I4 I 0.1475(3) 0.8069(2) 0.76622(16) 0.0497(8) Uani 1 1 d .
I5 I -0.2853(4) 0.8820(2) 0.7936(2) 0.0661(10) Uani 1 1 d .
I6 I 0.1993(4) 0.5434(2) 0.68265(18) 0.0585(9) Uani 1 1 d .
I7 I -0.0644(6) 0.7748(3) 0.9819(2) 0.0863(15) Uani 1 1 d .
I8 I 0.1975(4) 0.5173(3) 0.91881(17) 0.0627(10) Uani 1 1 d .
I9 I -0.1833(3) 0.5730(2) 0.84042(18) 0.0538(8) Uani 1 1 d .
N1 N 0.177(4) 0.643(3) 0.3578(19) 0.047(9) Uani 1 1 d .
N2 N 0.464(5) 0.992(3) 0.355(2) 0.057(11) Uani 1 1 d .
N3 N 0.100(5) 0.913(3) 0.163(3) 0.068(13) Uani 1 1 d .
N4 N 0.629(7) 1.016(4) 0.099(3) 0.16(4) Uani 1 1 d DU
N5 N 0.467(6) 0.673(3) 0.030(2) 0.069(13) Uani 1 1 d .
N6 N 0.893(4) 0.699(3) 0.219(2) 0.049(9) Uani 1 1 d .
N7 N 0.473(4) 0.421(3) 0.267(2) 0.049(9) Uani 1 1 d .
N8 N 0.627(5) 0.672(5) 0.436(2) 0.13(3) Uani 1 1 d D
O1 O 0.231(3) 0.704(2) 0.3035(17) 0.051(8) Uani 1 1 d .
O2 O 0.435(5) 0.876(3) 0.300(3) 0.098(16) Uani 1 1 d .
O3 O 0.288(4) 0.837(2) 0.1790(17) 0.057(9) Uani 1 1 d .
O4 O 0.569(6) 0.870(3) 0.155(3) 0.11(2) Uani 1 1 d U
O5 O 0.477(7) 0.698(4) 0.132(2) 0.12(2) Uani 1 1 d .
O6 O 0.677(4) 0.719(3) 0.237(3) 0.090(14) Uani 1 1 d .
O7 O 0.442(5) 0.574(2) 0.265(2) 0.079(13) Uani 1 1 d .
O8 O 0.486(5) 0.692(4) 0.363(2) 0.083(15) Uani 1 1 d U
C1 C 0.139(4) 0.563(3) 0.351(2) 0.042(10) Uani 1 1 d .
H1 H 0.1538 0.5455 0.3086 0.050 Uiso 1 1 calc R
C2 C 0.075(5) 0.502(3) 0.408(2) 0.048(11) Uani 1 1 d .
H2 H 0.0564 0.4422 0.4039 0.057 Uiso 1 1 calc R
C3 C 0.040(5) 0.532(3) 0.470(2) 0.045(11) Uani 1 1 d .
C4 C 0.085(6) 0.615(4) 0.474(3) 0.072(19) Uani 1 1 d .
H4 H 0.0708 0.6349 0.5160 0.087 Uiso 1 1 calc R
C5 C 0.154(6) 0.673(4) 0.417(3) 0.064(15) Uani 1 1 d .
H5 H 0.1822 0.7312 0.4196 0.077 Uiso 1 1 calc R
C6 C 0.391(6) 0.934(4) 0.338(2) 0.058(14) Uani 1 1 d .
H6 H 0.3026 0.9344 0.3535 0.070 Uiso 1 1 calc R
C7 C 0.593(9) 1.000(10) 0.337(7) 0.21(8) Uani 1 1 d .
H7A H 0.6328 0.9890 0.3780 0.311 Uiso 1 1 calc R
H7B H 0.6157 1.0607 0.3117 0.311 Uiso 1 1 calc R
H7C H 0.6226 0.9548 0.3098 0.311 Uiso 1 1 calc R
C8 C 0.400(9) 1.059(5) 0.397(4) 0.10(3) Uani 1 1 d .
H8A H 0.3227 1.0810 0.3807 0.148 Uiso 1 1 calc R
H8B H 0.4575 1.1103 0.3941 0.148 Uiso 1 1 calc R
H8C H 0.3803 1.0283 0.4444 0.148 Uiso 1 1 calc R
C9 C 0.185(7) 0.878(4) 0.202(3) 0.071(17) Uani 1 1 d .
H9 H 0.1701 0.8824 0.2477 0.086 Uiso 1 1 calc R
C10 C 0.117(10) 0.913(7) 0.091(4) 0.12(3) Uani 1 1 d .
H10A H 0.0447 0.9416 0.0721 0.183 Uiso 1 1 calc R
H10B H 0.1230 0.8500 0.0840 0.183 Uiso 1 1 calc R
H10C H 0.1941 0.9460 0.0689 0.183 Uiso 1 1 calc R
C11 C -0.015(7) 0.962(5) 0.187(4) 0.10(2) Uani 1 1 d .
H11A H -0.0613 0.9249 0.2276 0.143 Uiso 1 1 calc R
H11B H -0.0693 0.9734 0.1519 0.143 Uiso 1 1 calc R
H11C H 0.0092 1.0199 0.1969 0.143 Uiso 1 1 calc R
C12 C 0.567(10) 0.941(6) 0.150(5) 0.16(5) Uani 1 1 d DU
H12 H 0.5135 0.9603 0.1855 0.188 Uiso 1 1 calc R
C13 C 0.675(5) 0.988(3) 0.032(2) 0.049(11) Uiso 1 1 d D
H13A H 0.7150 1.0399 0.0004 0.073 Uiso 1 1 calc R
H13B H 0.6030 0.9667 0.0149 0.073 Uiso 1 1 calc R
H13C H 0.7354 0.9389 0.0388 0.073 Uiso 1 1 calc R
C14 C 0.659(16) 1.113(6) 0.096(9) 0.25(8) Uiso 1 1 d D
H14A H 0.6365 1.1275 0.1407 0.369 Uiso 1 1 calc R
H14B H 0.6100 1.1508 0.0648 0.369 Uiso 1 1 calc R
H14C H 0.7487 1.1241 0.0802 0.369 Uiso 1 1 calc R
C15 C 0.531(10) 0.693(5) 0.073(3) 0.11(3) Uani 1 1 d .
H15 H 0.6194 0.7034 0.0611 0.126 Uiso 1 1 calc R
C16 C 0.522(11) 0.646(9) -0.033(4) 0.17(5) Uani 1 1 d .
H16A H 0.5233 0.6976 -0.0698 0.254 Uiso 1 1 calc R
H16B H 0.4708 0.5967 -0.0406 0.254 Uiso 1 1 calc R
H16C H 0.6079 0.6247 -0.0297 0.254 Uiso 1 1 calc R
C17 C 0.332(11) 0.659(8) 0.045(6) 0.15(4) Uiso 1 1 d .
H17A H 0.3015 0.6448 0.0056 0.221 Uiso 1 1 calc R
H17B H 0.2913 0.7140 0.0565 0.221 Uiso 1 1 calc R
H17C H 0.3118 0.6084 0.0830 0.221 Uiso 1 1 calc R
C18 C 0.781(6) 0.698(4) 0.202(3) 0.070(16) Uani 1 1 d .
H18 H 0.7750 0.6805 0.1601 0.084 Uiso 1 1 calc R
C19 C 1.005(5) 0.669(4) 0.180(3) 0.073(17) Uani 1 1 d .
H19A H 0.9849 0.6139 0.1647 0.109 Uiso 1 1 calc R
H19B H 1.0709 0.6561 0.2085 0.109 Uiso 1 1 calc R
H19C H 1.0341 0.7166 0.1414 0.109 Uiso 1 1 calc R
C20 C 0.904(7) 0.726(5) 0.284(3) 0.084(19) Uani 1 1 d .
H20A H 0.8640 0.7844 0.2864 0.127 Uiso 1 1 calc R
H20B H 0.9938 0.7309 0.2881 0.127 Uiso 1 1 calc R
H20C H 0.8635 0.6798 0.3215 0.127 Uiso 1 1 calc R
C21 C 0.479(6) 0.509(3) 0.234(3) 0.068(16) Uani 1 1 d .
H21 H 0.5121 0.5231 0.1871 0.082 Uiso 1 1 calc R
C22 C 0.510(8) 0.347(4) 0.233(4) 0.09(2) Uani 1 1 d .
H22A H 0.5379 0.3702 0.1854 0.139 Uiso 1 1 calc R
H22B H 0.4378 0.3055 0.2386 0.139 Uiso 1 1 calc R
H22C H 0.5787 0.3142 0.2531 0.139 Uiso 1 1 calc R
C23 C 0.427(10) 0.400(5) 0.339(4) 0.12(3) Uani 1 1 d .
H23A H 0.4759 0.4349 0.3624 0.174 Uiso 1 1 calc R
H23B H 0.4361 0.3353 0.3559 0.174 Uiso 1 1 calc R
H23C H 0.3378 0.4162 0.3476 0.174 Uiso 1 1 calc R
C24 C 0.550(8) 0.645(9) 0.389(4) 0.16(4) Uani 1 1 d DU
H24 H 0.5574 0.5853 0.3799 0.188 Uiso 1 1 calc R
C25 C 0.636(15) 0.768(7) 0.449(7) 0.21(7) Uiso 1 1 d D
H25A H 0.5899 0.8086 0.4177 0.322 Uiso 1 1 calc R
H25B H 0.7243 0.7870 0.4411 0.322 Uiso 1 1 calc R
H25C H 0.5986 0.7698 0.4951 0.322 Uiso 1 1 calc R
C26 C 0.713(7) 0.617(5) 0.479(4) 0.10(2) Uiso 1 1 d D
H26A H 0.7990 0.6422 0.4655 0.149 Uiso 1 1 calc R
H26B H 0.7122 0.5542 0.4736 0.149 Uiso 1 1 calc R
H26C H 0.6848 0.6206 0.5264 0.149 Uiso 1 1 calc R

loop_
_atom_site_aniso_label
_atom_site_aniso_U_11
_atom_site_aniso_U_22
_atom_site_aniso_U_33
_atom_site_aniso_U_23
_atom_site_aniso_U_13
_atom_site_aniso_U_12
La1 0.0378(15) 0.0390(13) 0.0431(13) -0.0110(11) -0.0016(11) 0.0017(11)
Ag1 0.094(4) 0.071(3) 0.072(3) -0.012(2) -0.014(3) -0.002(3)
Ag2 0.089(4) 0.072(3) 0.069(3) -0.021(2) -0.014(2) 0.004(3)
Ag3 0.084(4) 0.066(3) 0.065(3) -0.011(2) -0.014(2) 0.004(2)
Ag4 0.071(3) 0.065(3) 0.069(3) -0.008(2) -0.003(2) -0.002(2)
Ag5 0.086(4) 0.059(2) 0.064(3) -0.005(2) -0.014(2) 0.007(2)
Ag6 0.087(4) 0.062(2) 0.062(2) -0.004(2) -0.009(2) 0.007(2)
I1 0.093(3) 0.0499(18) 0.0516(18) -0.0081(15) -0.0155(18) -0.0084(18)
I2 0.072(3) 0.089(3) 0.063(2) -0.012(2) -0.0086(19) -0.015(2)
I3 0.057(2) 0.0464(17) 0.078(2) -0.0199(16) -0.0143(18) -0.0041(15)
I4 0.057(2) 0.0421(15) 0.0510(17) -0.0089(13) -0.0101(14) -0.0030(14)
I5 0.069(3) 0.0505(18) 0.074(2) -0.0014(17) -0.0084(19) 0.0089(17)
I6 0.064(2) 0.0505(18) 0.063(2) -0.0124(15) -0.0127(17) 0.0007(16)
I7 0.149(5) 0.062(2) 0.053(2) -0.0174(18) -0.023(2) -0.002(3)
I8 0.059(2) 0.071(2) 0.0519(18) 0.0043(16) -0.0092(16) 0.0027(18)
I9 0.050(2) 0.0494(17) 0.0634(19) -0.0122(15) -0.0117(15) -0.0002(14)
N1 0.03(2) 0.06(2) 0.05(2) -0.006(19) 0.000(16) -0.006(18)
N2 0.06(3) 0.04(2) 0.07(3) -0.03(2) 0.00(2) -0.01(2)
N3 0.06(3) 0.06(3) 0.10(4) -0.02(3) -0.04(3) 0.01(2)
N4 0.27(11) 0.08(4) 0.10(5) 0.01(4) 0.01(6) -0.07(6)
N5 0.09(4) 0.06(3) 0.05(3) -0.02(2) -0.01(3) 0.00(3)
N6 0.03(2) 0.06(2) 0.06(2) 0.00(2) -0.011(18) 0.002(17)
N7 0.04(2) 0.04(2) 0.07(2) -0.017(19) -0.004(19) 0.001(17)
N8 0.12(6) 0.21(8) 0.07(4) -0.07(5) -0.05(4) 0.10(6)
O1 0.042(19) 0.046(17) 0.059(19) 0.006(15) -0.007(15) -0.004(15)
O2 0.13(5) 0.07(3) 0.11(4) -0.07(3) -0.01(3) 0.00(3)
O3 0.07(3) 0.051(19) 0.054(19) -0.007(16) -0.028(18) 0.016(18)
O4 0.11(4) 0.04(2) 0.15(5) 0.03(3) 0.00(4) 0.00(3)
O5 0.19(7) 0.11(4) 0.06(3) -0.03(3) -0.03(3) 0.03(4)
O6 0.04(2) 0.11(3) 0.13(4) -0.04(3) -0.02(2) 0.02(2)
O7 0.10(4) 0.04(2) 0.08(3) -0.020(19) 0.02(2) 0.00(2)
O8 0.08(3) 0.11(4) 0.04(2) 0.00(2) -0.01(2) 0.05(3)
C1 0.04(3) 0.05(2) 0.04(2) -0.02(2) -0.006(19) 0.01(2)
C2 0.05(3) 0.04(2) 0.06(3) -0.02(2) -0.01(2) 0.00(2)
C3 0.04(3) 0.05(2) 0.04(2) -0.01(2) 0.00(2) -0.01(2)
C4 0.09(5) 0.08(4) 0.05(3) -0.04(3) 0.02(3) -0.05(3)
C5 0.07(4) 0.05(3) 0.07(4) -0.02(3) -0.01(3) -0.01(3)
C6 0.07(4) 0.06(3) 0.04(2) -0.01(2) -0.02(2) -0.02(3)
C7 0.07(6) 0.33(18) 0.27(15) -0.21(15) 0.03(8) -0.07(9)
C8 0.15(8) 0.07(4) 0.10(5) -0.04(4) -0.06(5) 0.02(5)
C9 0.11(6) 0.04(3) 0.07(3) -0.01(3) -0.02(3) -0.01(3)
C10 0.15(9) 0.15(8) 0.09(5) -0.05(5) -0.05(5) 0.05(7)
C11 0.08(5) 0.11(5) 0.11(5) -0.06(5) -0.01(4) 0.03(4)
C12 0.12(8) 0.16(3) 0.17(10) -0.06(8) 0.08(8) 0.01(8)
C15 0.18(9) 0.09(5) 0.05(4) -0.03(4) -0.03(4) 0.05(6)
C16 0.17(11) 0.30(15) 0.08(5) -0.11(8) -0.04(6) 0.06(10)
C18 0.07(4) 0.07(3) 0.06(3) 0.01(3) -0.01(3) 0.01(3)
C19 0.04(3) 0.07(4) 0.10(5) -0.01(3) 0.00(3) 0.00(3)
C20 0.07(5) 0.10(5) 0.08(4) -0.01(4) -0.02(4) -0.02(4)
C21 0.08(4) 0.03(2) 0.09(4) -0.01(3) -0.02(3) 0.00(3)
C22 0.11(6) 0.03(3) 0.15(7) -0.04(4) -0.06(5) 0.02(3)
C23 0.15(9) 0.09(5) 0.09(5) 0.02(4) 0.02(5) 0.00(5)
C24 0.12(9) 0.22(13) 0.13(8) -0.09(7) 0.06(6) 0.01(6)

loop_
_atom_type_symbol
_atom_type_description
_atom_type_scat_dispersion_real
_atom_type_scat_dispersion_imag
_atom_type_scat_source
C C 0.0033 0.0016 'International Tables Vol C Tables 4.2.6.8 and 6.1.1.4'
H H 0.0000 0.0000 'International Tables Vol C Tables 4.2.6.8 and 6.1.1.4'
Ag Ag -0.8971 1.1015 'International Tables Vol C Tables 4.2.6.8 and 6.1.1.4'
I I -0.4742 1.8119 'International Tables Vol C Tables 4.2.6.8 and 6.1.1.4'
La La -0.2871 2.4523 'International Tables Vol C Tables 4.2.6.8 and 6.1.1.4'
N N 0.0061 0.0033 'International Tables Vol C Tables 4.2.6.8 and 6.1.1.4'
O O 0.0106 0.0060 'International Tables Vol C Tables 4.2.6.8 and 6.1.1.4'

loop_
_geom_angle_atom_site_label_1
_geom_angle_atom_site_label_2
_geom_angle_atom_site_label_3
_geom_angle
_geom_angle_site_symmetry_1
_geom_angle_site_symmetry_3
O2 La1 O6 98.1(18) . .
O2 La1 O5 145.2(18) . .
O6 La1 O5 84(2) . .
O2 La1 O1 86.6(15) . .
O6 La1 O1 147.6(15) . .
O5 La1 O1 109.6(19) . .
O2 La1 O7 142.5(16) . .
O6 La1 O7 81.8(17) . .
O5 La1 O7 72.4(16) . .
O1 La1 O7 75.5(13) . .
O2 La1 O8 70.7(17) . .
O6 La1 O8 73.9(17) . .
O5 La1 O8 141.5(17) . .
O1 La1 O8 77.5(14) . .
O7 La1 O8 73.3(16) . .
O2 La1 O3 82.1(16) . .
O6 La1 O3 141.7(16) . .
O5 La1 O3 75.2(16) . .
O1 La1 O3 70.6(12) . .
O7 La1 O3 120.6(15) . .
O8 La1 O3 139.0(13) . .
O2 La1 O4 77.2(19) . .
O6 La1 O4 70.3(18) . .
O5 La1 O4 71(2) . .
O1 La1 O4 141.4(15) . .
O7 La1 O4 135.4(16) . .
O8 La1 O4 127(2) . .
O3 La1 O4 72.5(17) . .
I2 Ag1 I1 113.8(2) . 2_576
I2 Ag1 I1 116.1(2) . .
I1 Ag1 I1 113.59(19) 2_576 .
I2 Ag1 I3 104.5(2) . .
I1 Ag1 I3 103.4(2) 2_576 .
I1 Ag1 I3 103.5(2) . .
I2 Ag1 Ag1 140.4(3) . 2_576
I1 Ag1 Ag1 56.98(17) 2_576 2_576
I1 Ag1 Ag1 56.61(17) . 2_576
I3 Ag1 Ag1 115.1(3) . 2_576
I2 Ag1 Ag3 53.86(16) . .
I1 Ag1 Ag3 141.2(2) 2_576 .
I1 Ag1 Ag3 103.74(18) . .
I3 Ag1 Ag3 55.87(15) . .
Ag1 Ag1 Ag3 158.0(3) 2_576 .
I2 Ag1 Ag2 105.1(2) . .
I1 Ag1 Ag2 139.2(2) 2_576 .
I1 Ag1 Ag2 55.08(14) . .
I3 Ag1 Ag2 53.19(14) . .
Ag1 Ag1 Ag2 99.5(2) 2_576 .
Ag3 Ag1 Ag2 58.61(15) . .
I5 Ag2 I3 110.2(2) . .
I5 Ag2 I1 115.6(2) . .
I3 Ag2 I1 105.76(18) . .
I5 Ag2 I4 107.23(19) . .
I3 Ag2 I4 110.35(19) . .
I1 Ag2 I4 107.7(2) . .
I5 Ag2 Ag3 139.8(2) . .
I3 Ag2 Ag3 57.20(15) . .
I1 Ag2 Ag3 104.5(2) . .
I4 Ag2 Ag3 56.10(14) . .
I5 Ag2 Ag5 53.92(15) . .
I3 Ag2 Ag5 108.3(2) . .
I1 Ag2 Ag5 145.8(2) . .
I4 Ag2 Ag5 57.12(15) . .
Ag3 Ag2 Ag5 91.53(17) . .
I5 Ag2 Ag1 149.7(2) . .
I3 Ag2 Ag1 56.02(15) . .
I1 Ag2 Ag1 54.71(14) . .
I4 Ag2 Ag1 103.0(2) . .
Ag3 Ag2 Ag1 59.90(15) . .
Ag5 Ag2 Ag1 151.3(2) . .
I2 Ag3 I6 114.8(2) . .
I2 Ag3 I4 112.5(2) . .
I6 Ag3 I4 103.67(17) . .
I2 Ag3 I3 104.67(19) . .
I6 Ag3 I3 112.9(2) . .
I4 Ag3 I3 108.35(19) . .
I2 Ag3 Ag2 107.7(2) . .
I6 Ag3 Ag2 137.4(2) . .
I4 Ag3 Ag2 56.89(14) . .
I3 Ag3 Ag2 54.30(14) . .
I2 Ag3 Ag1 53.99(17) . .
I6 Ag3 Ag1 151.4(2) . .
I4 Ag3 Ag1 104.85(17) . .
I3 Ag3 Ag1 55.92(15) . .
Ag2 Ag3 Ag1 61.49(15) . .
I2 Ag3 Ag4 152.1(2) . .
I6 Ag3 Ag4 53.87(14) . .
I4 Ag3 Ag4 55.99(13) . .
I3 Ag3 Ag4 103.2(2) . .
Ag2 Ag3 Ag4 87.35(17) . .
Ag1 Ag3 Ag4 148.5(2) . .
I6 Ag4 I9 116.4(2) . .
I6 Ag4 I8 110.02(19) . .
I9 Ag4 I8 104.13(18) . .
I6 Ag4 I4 103.13(17) . .
I9 Ag4 I4 112.34(18) . .
I8 Ag4 I4 111.0(2) . .
I6 Ag4 Ag5 142.6(2) . .
I9 Ag4 Ag5 57.01(15) . .
I8 Ag4 Ag5 107.09(18) . .
I4 Ag4 Ag5 58.15(14) . .
I6 Ag4 Ag6 156.4(2) . .
I9 Ag4 Ag6 58.20(15) . .
I8 Ag4 Ag6 55.42(14) . .
I4 Ag4 Ag6 99.83(17) . .
Ag5 Ag4 Ag6 57.21(14) . .
I6 Ag4 Ag3 53.83(13) . .
I9 Ag4 Ag3 110.2(2) . .
I8 Ag4 Ag3 145.6(2) . .
I4 Ag4 Ag3 55.43(13) . .
Ag5 Ag4 Ag3 91.88(17) . .
Ag6 Ag4 Ag3 148.88(19) . .
I5 Ag5 I7 115.6(2) . .
I5 Ag5 I9 108.6(2) . .
I7 Ag5 I9 113.83(18) . .
I5 Ag5 I4 107.11(18) . .
I7 Ag5 I4 101.5(2) . .
I9 Ag5 I4 109.71(18) . .
I5 Ag5 Ag6 149.8(2) . .
I7 Ag5 Ag6 56.82(15) . .
I9 Ag5 Ag6 59.98(15) . .
I4 Ag5 Ag6 103.12(19) . .
I5 Ag5 Ag4 137.1(2) . .
I7 Ag5 Ag4 107.0(2) . .
I9 Ag5 Ag4 55.46(14) . .
I4 Ag5 Ag4 56.94(14) . .
Ag6 Ag5 Ag4 62.80(15) . .
I5 Ag5 Ag2 54.77(15) . .
I7 Ag5 Ag2 139.3(2) . .
I9 Ag5 Ag2 106.15(18) . .
I4 Ag5 Ag2 56.15(15) . .
Ag6 Ag5 Ag2 151.9(2) . .
Ag4 Ag5 Ag2 89.12(17) . .
I7 Ag6 I8 105.2(2) . 2_567
I7 Ag6 I8 117.9(2) . .
I8 Ag6 I8 114.04(17) 2_567 .
I7 Ag6 I9 110.75(19) . .
I8 Ag6 I9 107.9(2) 2_567 .
I8 Ag6 I9 100.86(17) . .
I7 Ag6 Ag5 56.86(14) . .
I8 Ag6 Ag5 135.3(2) 2_567 .
I8 Ag6 Ag5 110.19(19) . .
I9 Ag6 Ag5 56.69(14) . .
I7 Ag6 Ag6 132.1(3) . 2_567
I8 Ag6 Ag6 57.21(17) 2_567 2_567
I8 Ag6 Ag6 56.84(17) . 2_567
I9 Ag6 Ag6 117.0(2) . 2_567
Ag5 Ag6 Ag6 165.8(3) . 2_567
I7 Ag6 Ag4 104.75(19) . .
I8 Ag6 Ag4 149.2(2) 2_567 .
I8 Ag6 Ag4 56.07(14) . .
I9 Ag6 Ag4 53.67(14) . .
Ag5 Ag6 Ag4 60.00(15) . .
Ag6 Ag6 Ag4 105.9(2) 2_567 .
Ag1 I1 Ag1 66.41(19) 2_576 .
Ag1 I1 Ag2 118.0(2) 2_576 .
Ag1 I1 Ag2 70.21(16) . .
Ag3 I2 Ag1 72.15(19) . .
Ag2 I3 Ag3 68.49(17) . .
Ag2 I3 Ag1 70.78(17) . .
Ag3 I3 Ag1 68.21(17) . .
Ag3 I4 Ag4 68.57(15) . .
Ag3 I4 Ag2 67.01(15) . .
Ag4 I4 Ag2 100.22(18) . .
Ag3 I4 Ag5 104.21(18) . .
Ag4 I4 Ag5 64.91(15) . .
Ag2 I4 Ag5 66.74(16) . .
Ag5 I5 Ag2 71.30(17) . .
Ag3 I6 Ag4 72.30(16) . .
Ag6 I7 Ag5 66.33(16) . .
Ag6 I8 Ag6 65.96(17) 2_567 .
Ag6 I8 Ag4 124.0(2) 2_567 .
Ag6 I8 Ag4 68.51(15) . .
Ag4 I9 Ag5 67.52(16) . .
Ag4 I9 Ag6 68.13(16) . .
Ag5 I9 Ag6 63.34(15) . .
C1 N1 C5 123(4) . .
C1 N1 O1 121(4) . .
C5 N1 O1 116(4) . .
C6 N2 C7 126(6) . .
C6 N2 C8 117(6) . .
C7 N2 C8 117(6) . .
C9 N3 C10 122(6) . .
C9 N3 C11 124(6) . .
C10 N3 C11 113(6) . .
C12 N4 C14 136(9) . .
C12 N4 C13 113(6) . .
C14 N4 C13 111(8) . .
C15 N5 C17 123(7) . .
C15 N5 C16 124(8) . .
C17 N5 C16 112(7) . .
C18 N6 C19 123(5) . .
C18 N6 C20 119(5) . .
C19 N6 C20 118(5) . .
C21 N7 C22 122(5) . .
C21 N7 C23 120(5) . .
C22 N7 C23 118(5) . .
C24 N8 C26 131(9) . .
C24 N8 C25 124(9) . .
C26 N8 C25 105(8) . .
N1 O1 La1 137(3) . .
C6 O2 La1 161(5) . .
C9 O3 La1 130(3) . .
C12 O4 La1 130(6) . .
C15 O5 La1 157(7) . .
C18 O6 La1 147(5) . .
C21 O7 La1 139(4) . .
C24 O8 La1 136(5) . .
N1 C1 C2 120(4) . .
N1 C1 H1 119.9 . .
C2 C1 H1 119.9 . .
C1 C2 C3 120(4) . .
C1 C2 H2 120.1 . .
C3 C2 H2 120.1 . .
C4 C3 C2 117(4) . .
C4 C3 C3 124(5) . 2_566
C2 C3 C3 119(5) . 2_566
C3 C4 C5 121(4) . .
C3 C4 H4 119.4 . .
C5 C4 H4 119.4 . .
N1 C5 C4 119(5) . .
N1 C5 H5 120.6 . .
C4 C5 H5 120.6 . .
O2 C6 N2 122(6) . .
O2 C6 H6 119.1 . .
N2 C6 H6 119.1 . .
N2 C7 H7A 109.5 . .
N2 C7 H7B 109.5 . .
H7A C7 H7B 109.5 . .
N2 C7 H7C 109.5 . .
H7A C7 H7C 109.5 . .
H7B C7 H7C 109.5 . .
N2 C8 H8A 109.5 . .
N2 C8 H8B 109.5 . .
H8A C8 H8B 109.5 . .
N2 C8 H8C 109.5 . .
H8A C8 H8C 109.5 . .
H8B C8 H8C 109.5 . .
O3 C9 N3 123(6) . .
O3 C9 H9 118.4 . .
N3 C9 H9 118.4 . .
N3 C10 H10A 109.5 . .
N3 C10 H10B 109.5 . .
H10A C10 H10B 109.5 . .
N3 C10 H10C 109.5 . .
H10A C10 H10C 109.5 . .
H10B C10 H10C 109.5 . .
N3 C11 H11A 109.5 . .
N3 C11 H11B 109.5 . .
H11A C11 H11B 109.5 . .
N3 C11 H11C 109.5 . .
H11A C11 H11C 109.5 . .
H11B C11 H11C 109.5 . .
O4 C12 N4 133(8) . .
O4 C12 H12 113.4 . .
N4 C12 H12 113.4 . .
N4 C13 H13A 109.5 . .
N4 C13 H13B 109.5 . .
H13A C13 H13B 109.5 . .
N4 C13 H13C 109.5 . .
H13A C13 H13C 109.5 . .
H13B C13 H13C 109.5 . .
N4 C14 H14A 109.5 . .
N4 C14 H14B 109.5 . .
H14A C14 H14B 109.5 . .
N4 C14 H14C 109.5 . .
H14A C14 H14C 109.5 . .
H14B C14 H14C 109.5 . .
N5 C15 O5 120(10) . .
N5 C15 H15 120.2 . .
O5 C15 H15 120.2 . .
N5 C16 H16A 109.5 . .
N5 C16 H16B 109.5 . .
H16A C16 H16B 109.5 . .
N5 C16 H16C 109.5 . .
H16A C16 H16C 109.5 . .
H16B C16 H16C 109.5 . .
N5 C17 H17A 109.5 . .
N5 C17 H17B 109.5 . .
H17A C17 H17B 109.5 . .
N5 C17 H17C 109.5 . .
H17A C17 H17C 109.5 . .
H17B C17 H17C 109.5 . .
N6 C18 O6 125(6) . .
N6 C18 H18 117.5 . .
O6 C18 H18 117.5 . .
N6 C19 H19A 109.5 . .
N6 C19 H19B 109.5 . .
H19A C19 H19B 109.5 . .
N6 C19 H19C 109.5 . .
H19A C19 H19C 109.5 . .
H19B C19 H19C 109.5 . .
N6 C20 H20A 109.5 . .
N6 C20 H20B 109.5 . .
H20A C20 H20B 109.5 . .
N6 C20 H20C 109.5 . .
H20A C20 H20C 109.5 . .
H20B C20 H20C 109.5 . .
O7 C21 N7 121(6) . .
O7 C21 H21 119.6 . .
N7 C21 H21 119.6 . .
N7 C22 H22A 109.5 . .
N7 C22 H22B 109.5 . .
H22A C22 H22B 109.5 . .
N7 C22 H22C 109.5 . .
H22A C22 H22C 109.5 . .
H22B C22 H22C 109.5 . .
N7 C23 H23A 109.5 . .
N7 C23 H23B 109.5 . .
H23A C23 H23B 109.5 . .
N7 C23 H23C 109.5 . .
H23A C23 H23C 109.5 . .
H23B C23 H23C 109.5 . .
O8 C24 N8 122(10) . .
O8 C24 H24 118.9 . .
N8 C24 H24 118.9 . .
N8 C25 H25A 109.5 . .
N8 C25 H25B 109.5 . .
H25A C25 H25B 109.5 . .
N8 C25 H25C 109.5 . .
H25A C25 H25C 109.5 . .
H25B C25 H25C 109.5 . .
N8 C26 H26A 109.5 . .
N8 C26 H26B 109.5 . .
H26A C26 H26B 109.5 . .
N8 C26 H26C 109.5 . .
H26A C26 H26C 109.5 . .
H26B C26 H26C 109.5 . .

loop_
_geom_bond_atom_site_label_1
_geom_bond_atom_site_label_2
_geom_bond_distance
_geom_bond_site_symmetry_2
La1 O2 2.42(3) .
La1 O6 2.42(4) .
La1 O5 2.44(4) .
La1 O1 2.45(3) .
La1 O7 2.49(4) .
La1 O8 2.49(4) .
La1 O3 2.50(3) .
La1 O4 2.50(5) .
Ag1 I2 2.796(8) .
Ag1 I1 2.886(6) 2_576
Ag1 I1 2.898(6) .
Ag1 I3 2.934(7) .
Ag1 Ag1 3.168(10) 2_576
Ag1 Ag3 3.290(7) .
Ag1 Ag2 3.341(7) .
Ag2 I5 2.817(7) .
Ag2 I3 2.833(6) .
Ag2 I1 2.912(6) .
Ag2 I4 2.953(6) .
Ag2 Ag3 3.246(7) .
Ag2 Ag5 3.267(7) .
Ag3 I2 2.791(7) .
Ag3 I6 2.804(6) .
Ag3 I4 2.927(6) .
Ag3 I3 2.932(7) .
Ag3 Ag4 3.309(7) .
Ag4 I6 2.805(6) .
Ag4 I9 2.838(6) .
Ag4 I8 2.916(6) .
Ag4 I4 2.946(6) .
Ag4 Ag5 3.184(7) .
Ag4 Ag6 3.270(7) .
Ag5 I5 2.788(6) .
Ag5 I7 2.826(6) .
Ag5 I9 2.890(6) .
Ag5 I4 2.986(6) .
Ag5 Ag6 3.091(6) .
Ag6 I7 2.824(6) .
Ag6 I8 2.881(6) 2_567
Ag6 I8 2.893(6) .
Ag6 I9 2.994(6) .
Ag6 Ag6 3.143(9) 2_567
I1 Ag1 2.886(6) 2_576
I8 Ag6 2.881(6) 2_567
N1 C1 1.29(6) .
N1 C5 1.33(6) .
N1 O1 1.34(5) .
N2 C6 1.29(6) .
N2 C7 1.35(10) .
N2 C8 1.50(7) .
N3 C9 1.31(8) .
N3 C10 1.42(8) .
N3 C11 1.46(8) .
N4 C12 1.44(5) .
N4 C14 1.46(5) .
N4 C13 1.48(4) .
N5 C15 1.24(9) .
N5 C17 1.42(12) .
N5 C16 1.44(8) .
N6 C18 1.28(8) .
N6 C19 1.42(7) .
N6 C20 1.47(8) .
N7 C21 1.34(6) .
N7 C22 1.41(6) .
N7 C23 1.44(8) .
N8 C24 1.45(5) .
N8 C26 1.47(4) .
N8 C25 1.49(5) .
O2 C6 1.28(6) .
O3 C9 1.29(8) .
O4 C12 1.03(9) .
O5 C15 1.25(8) .
O6 C18 1.28(7) .
O7 C21 1.26(6) .
O8 C24 1.08(12) .
C1 C2 1.39(7) .
C1 H1 0.9300 .
C2 C3 1.41(6) .
C2 H2 0.9300 .
C3 C4 1.34(7) .
C3 C3 1.53(9) 2_566
C4 C5 1.41(7) .
C4 H4 0.9300 .
C5 H5 0.9300 .
C6 H6 0.9300 .
C7 H7A 0.9600 .
C7 H7B 0.9600 .
C7 H7C 0.9600 .
C8 H8A 0.9600 .
C8 H8B 0.9600 .
C8 H8C 0.9600 .
C9 H9 0.9300 .
C10 H10A 0.9600 .
C10 H10B 0.9600 .
C10 H10C 0.9600 .
C11 H11A 0.9600 .
C11 H11B 0.9600 .
C11 H11C 0.9600 .
C12 H12 0.9300 .
C13 H13A 0.9600 .
C13 H13B 0.9600 .
C13 H13C 0.9600 .
C14 H14A 0.9600 .
C14 H14B 0.9600 .
C14 H14C 0.9600 .
C15 H15 0.9300 .
C16 H16A 0.9600 .
C16 H16B 0.9600 .
C16 H16C 0.9600 .
C17 H17A 0.9600 .
C17 H17B 0.9600 .
C17 H17C 0.9600 .
C18 H18 0.9300 .
C19 H19A 0.9600 .
C19 H19B 0.9600 .
C19 H19C 0.9600 .
C20 H20A 0.9600 .
C20 H20B 0.9600 .
C20 H20C 0.9600 .
C21 H21 0.9300 .
C22 H22A 0.9600 .
C22 H22B 0.9600 .
C22 H22C 0.9600 .
C23 H23A 0.9600 .
C23 H23B 0.9600 .
C23 H23C 0.9600 .
C24 H24 0.9300 .
C25 H25A 0.9600 .
C25 H25B 0.9600 .
C25 H25C 0.9600 .
C26 H26A 0.9600 .
C26 H26B 0.9600 .
C26 H26C 0.9600 .
